data_7125836
loop_
_publ_author_name
'Werncke, Christian Gunnar'
'M\"uller, Igor'

_publ_section_title
;
 The ambiguous behaviour of diphosphines towards the quasilinear iron(i)
 complex [Fe(N(SiMe<sub>3</sub>)<sub>2</sub>)<sub>2</sub>]<sup>-</sup> -
 between inertness, P-C bond cleavage and C-C double bond isomerisation.
;
_journal_issue 15
_journal_name_full 'Chemical communications (Cambridge, England)'
_journal_page_first 2268
_journal_page_last 2271
_journal_paper_doi 10.1039/c9cc08968c
_journal_volume 56
_journal_year 2020
_chemical_formula_moiety 'C38 H58 Fe N2 P2 Si4, C20 H40 K O8'
_chemical_formula_sum 'C58 H98 Fe K N2 O8 P2 Si4'
_chemical_formula_weight 1220.63
_space_group_crystal_system monoclinic
_space_group_IT_number 14
_space_group_name_Hall '-P 2ybc'
_space_group_name_H-M_alt 'P 1 21/c 1'
_atom_sites_solution_hydrogens geom
_audit_creation_date 2019-11-06
_audit_creation_method
;
Olex2 1.2-alpha
(compiled 2018.07.26 svn.r3523 for OlexSys, GUI svn.r5532)
;
_audit_update_record
;
2019-11-08 deposited with the CCDC.	2020-01-20 downloaded from the CCDC.
;
_cell_angle_alpha 90
_cell_angle_beta 99.326(2)
_cell_angle_gamma 90
_cell_formula_units_Z 4
_cell_length_a 12.5633(5)
_cell_length_b 35.5283(14)
_cell_length_c 15.3551(7)
_cell_measurement_reflns_used 9231
_cell_measurement_temperature 100.0
_cell_measurement_theta_max 26.94
_cell_measurement_theta_min 2.36
_cell_volume 6763.2(5)
_computing_cell_refinement 'SAINT V8.38A (?, 2016)'
_computing_data_reduction 'SAINT V8.38A (?, 2016)'
_computing_molecular_graphics 'Olex2 (Dolomanov et al., 2009)'
_computing_publication_material 'Olex2 (Dolomanov et al., 2009)'
_computing_structure_refinement 'XL (Sheldrick, 2008)'
_diffrn_ambient_temperature 100.0
_diffrn_detector 'Bruker APEX2 area detector'
_diffrn_detector_area_resol_mean 7.9
_diffrn_detector_type 'CCD area detector'
_diffrn_measured_fraction_theta_full 0.999
_diffrn_measured_fraction_theta_max 0.997
_diffrn_measurement_device 'three-circle diffractometer'
_diffrn_measurement_device_type 'Bruker Quest D8'
_diffrn_measurement_method '\w and \f scans'
_diffrn_radiation_monochromator 'mirror optics'
_diffrn_radiation_probe x-ray
_diffrn_radiation_type MoK\a
_diffrn_radiation_wavelength 0.71073
_diffrn_reflns_av_R_equivalents 0.0413
_diffrn_reflns_av_unetI/netI 0.0222
_diffrn_reflns_Laue_measured_fraction_full 0.999
_diffrn_reflns_Laue_measured_fraction_max 0.997
_diffrn_reflns_limit_h_max 16
_diffrn_reflns_limit_h_min -16
_diffrn_reflns_limit_k_max 45
_diffrn_reflns_limit_k_min -45
_diffrn_reflns_limit_l_max 19
_diffrn_reflns_limit_l_min -19
_diffrn_reflns_number 158557
_diffrn_reflns_point_group_measured_fraction_full 0.999
_diffrn_reflns_point_group_measured_fraction_max 0.997
_diffrn_reflns_theta_full 25.242
_diffrn_reflns_theta_max 26.977
_diffrn_reflns_theta_min 2.183
_diffrn_source 'microfocus sealed X-ray tube'
_diffrn_source_type 'Incoatec I\ms'
_diffrn_standards_number 0
_exptl_absorpt_coefficient_mu 0.451
_exptl_absorpt_correction_T_max 0.7455
_exptl_absorpt_correction_T_min 0.7141
_exptl_absorpt_correction_type multi-scan
_exptl_absorpt_process_details
'SADABS-2016/2 (Bruker,2016/2) was used for absorption correction. wR2(int) was 0.1249 before and 0.0515 after correction. The Ratio of minimum to maximum transmission is 0.9579. The \l/2 correction factor is Not present.'
_exptl_crystal_colour 'clear dark red'
_exptl_crystal_colour_lustre clear
_exptl_crystal_colour_modifier dark
_exptl_crystal_colour_primary red
_exptl_crystal_density_diffrn 1.199
_exptl_crystal_description block
_exptl_crystal_F_000 2620
_exptl_crystal_size_max 0.333
_exptl_crystal_size_mid 0.287
_exptl_crystal_size_min 0.12
_refine_diff_density_max 1.104
_refine_diff_density_min -0.550
_refine_diff_density_rms 0.062
_refine_ls_extinction_method none
_refine_ls_goodness_of_fit_ref 1.064
_refine_ls_hydrogen_treatment constr
_refine_ls_matrix_type full
_refine_ls_number_parameters 751
_refine_ls_number_reflns 14674
_refine_ls_number_restraints 231
_refine_ls_restrained_S_all 1.057
_refine_ls_R_factor_all 0.0511
_refine_ls_R_factor_gt 0.0414
_refine_ls_shift/su_max 0.002
_refine_ls_shift/su_mean 0.000
_refine_ls_structure_factor_coef Fsqd
_refine_ls_weighting_details 'w=1/[\s^2^(Fo^2^)+(0.0388P)^2^+8.4157P] where P=(Fo^2^+2Fc^2^)/3'
_refine_ls_weighting_scheme calc
_refine_ls_wR_factor_gt 0.0973
_refine_ls_wR_factor_ref 0.1018
_reflns_Friedel_coverage 0.000
_reflns_number_gt 12655
_reflns_number_total 14674
_reflns_threshold_expression 'I > 2\s(I)'
_cod_data_source_file c9cc08968c2.cif
_cod_data_source_block k18c6_fe_hmds2_trans_dppee
_cod_depositor_comments 'Adding full bibliography for 7125833--7125836.cif.'
_cod_database_code 7125836
_shelx_shelxl_version_number 2014/7
_shelx_space_group_comment
;
The symmetry employed for this shelxl refinement is uniquely defined
by the following loop, which should always be used as a source of
symmetry information in preference to the above space-group names.
They are only intended as comments.
;
_shelx_estimated_absorpt_t_max 0.948
_shelx_estimated_absorpt_t_min 0.864
_olex2_refinement_description
;
1. Fixed Uiso
 At 1.2 times of:
  All C(H) groups, All C(H,H) groups
 At 1.5 times of:
  All C(H,H,H) groups
2. Restrained distances
 P2-C00U \\sim P2-C26
 with sigma of 0.02
 C00U-C31 \\sim C26-C25
 with sigma of 0.02
 C00U-C27 \\sim C26-C22
 with sigma of 0.02
 C31-C30 \\sim C25-C1AA
 with sigma of 0.02
 C27-C28 \\sim C22-C23
 with sigma of 0.02
 C29-C30 \\sim C24-C1AA
 with sigma of 0.02
 C29-C28 \\sim C24-C23
 with sigma of 0.02
 P2-C31 \\sim P2-C25
 with sigma of 0.04
 P2-C27 \\sim P2-C22
 with sigma of 0.04
 C00U-C30 \\sim C26-C1AA
 with sigma of 0.04
 C00U-C28 \\sim C26-C23
 with sigma of 0.04
 C31-C27 \\sim C25-C22
 with sigma of 0.04
 C31-C29 \\sim C25-C24
 with sigma of 0.04
 C27-C29 \\sim C22-C24
 with sigma of 0.04
 C30-C28 \\sim C1AA-C23
 with sigma of 0.04
3. Uiso/Uaniso restraints and constraints
C22 \\sim C26 \\sim C25 \\sim C1AA \\sim C23 \\sim C24: within 1.7A with sigma
of 0.04 and sigma for terminal atoms of 0.08
C27 \\sim C00U \\sim C31 \\sim C30 \\sim C29 \\sim C28: within 1.7A with sigma
of 0.04 and sigma for terminal atoms of 0.08
Uanis(C30) \\sim Ueq, Uanis(C29) \\sim Ueq, Uanis(C28) \\sim Ueq, Uanis(C27)
\\sim Ueq, Uanis(C00U) \\sim Ueq, Uanis(C31) \\sim Ueq: with sigma of 0.01 and
sigma for terminal atoms of 0.02
Uanis(C25) \\sim Ueq, Uanis(C1AA) \\sim Ueq, Uanis(C24) \\sim Ueq, Uanis(C23)
\\sim Ueq, Uanis(C22) \\sim Ueq, Uanis(C26) \\sim Ueq: with sigma of 0.01 and
sigma for terminal atoms of 0.02
Uanis(C22) \\sim Ueq, Uanis(C26) \\sim Ueq, Uanis(C25) \\sim Ueq, Uanis(C1AA)
\\sim Ueq, Uanis(C23) \\sim Ueq, Uanis(C24) \\sim Ueq: with sigma of 0.01 and
sigma for terminal atoms of 0.02
Uanis(C27) \\sim Ueq, Uanis(C00U) \\sim Ueq, Uanis(C31) \\sim Ueq, Uanis(C30)
\\sim Ueq, Uanis(C29) \\sim Ueq, Uanis(C28) \\sim Ueq: with sigma of 0.01 and
sigma for terminal atoms of 0.02
4. Rigid body (RIGU) restrains
 C22, C26, C25, C1AA, C23, C24
 with sigma for 1-2 distances of 0.004 and sigma for 1-3 distances of 0.004
 C27, C00U, C31, C30, C29, C28
 with sigma for 1-2 distances of 0.004 and sigma for 1-3 distances of 0.004
5. Others
 Fixed Sof: C00U(0.8) C31(0.8) H31(0.8) C27(0.8) H27(0.8) C29(0.8) H29(0.8)
 C30(0.8) H30(0.8) C28(0.8) H28(0.8) C26(0.2) C25(0.2) H25(0.2) C1AA(0.2)
 H1AA(0.2) C24(0.2) H24(0.2) C23(0.2) H23(0.2) C22(0.2) H22(0.2)
6.a Ternary CH refined with riding coordinates:
 C1(H1), C2(H2)
6.b Secondary CH2 refined with riding coordinates:
 C01D(H01A,H01B), C01H(H01C,H01D), C01I(H01E,H01F), C01J(H01G,H01H), C01L(H01I,
 H01J), C01M(H01K,H01L), C01O(H01M,H01N), C01P(H01O,H01P), C01Q(H01Q,H01R),
 C01S(H01S,H01T), C01U(H01U,H01V), C01V(H01W,H01X), C01X(H01Y,H), C01Y(H01Z,HA),
  C01Z(H01,HB), C020(H02A,H02B), C021(H02C,H02D), C022(H02E,H02F), C023(H02G,
 H02H), C024(H02I,H02J)
6.c Aromatic/amide H refined with riding coordinates:
 C39(H39), C16(H16), C18(H18), C43(H43), C17(H17), C36(H36), C19(H19),
 C20(H20), C40(H40), C31(H31), C42(H42), C32(H32), C41(H41), C35(H35), C27(H27),
  C34(H34), C29(H29), C30(H30), C33(H33), C28(H28), C25(H25), C1AA(H1AA),
 C24(H24), C23(H23), C22(H22)
6.d Idealised Me refined as rotating group:
 C12(H12A,H12B,H12C), C3(H3A,H3B,H3C), C5(H5A,H5B,H5C), C9(H9A,H9B,H9C),
 C13(H13A,H13B,H13C), C4(H4A,H4B,H4C), C10(H10A,H10B,H10C), C14(H14A,H14B,H14C),
  C11(H11A,H11B,H11C), C7(H7A,H7B,H7C), C8(H8A,H8B,H8C), C6(H6A,H6B,H6C)
;
_olex2_submission_special_instructions 'No special instructions were received'

loop_
_space_group_symop_operation_xyz
'x, y, z'
'-x, y+1/2, -z+1/2'
'-x, -y, -z'
'x, -y-1/2, z-1/2'

loop_
_atom_site_label
_atom_site_type_symbol
_atom_site_fract_x
_atom_site_fract_y
_atom_site_fract_z
_atom_site_U_iso_or_equiv
_atom_site_adp_type
_atom_site_occupancy
_atom_site_site_symmetry_order
_atom_site_calc_flag
_atom_site_refinement_flags_posn
_atom_site_refinement_flags_adp
_atom_site_refinement_flags_occupancy
_atom_site_disorder_assembly
_atom_site_disorder_group
Fe1 Fe 0.18699(2) 0.63525(2) 0.82807(2) 0.01122(7) Uani 1 1 d . . . . .
K1 K 0.69212(3) 0.62882(2) 0.32851(3) 0.01864(9) Uani 1 1 d . . . . .
P2 P 0.14051(4) 0.57913(2) 0.66144(3) 0.01385(10) Uani 1 1 d D . . . .
P1 P 0.43435(4) 0.63229(2) 0.81135(3) 0.01516(10) Uani 1 1 d . . . . .
Si3 Si 0.23170(5) 0.71816(2) 0.90336(4) 0.01818(12) Uani 1 1 d . . . . .
Si1 Si 0.19306(4) 0.58461(2) 1.00599(4) 0.01659(12) Uani 1 1 d . . . . .
Si2 Si -0.01443(4) 0.61921(2) 0.91673(4) 0.01809(12) Uani 1 1 d . . . . .
Si4 Si 0.09319(5) 0.71202(2) 0.72815(4) 0.01851(12) Uani 1 1 d . . . . .
O6 O 0.65478(13) 0.62569(5) 0.50414(11) 0.0311(4) Uani 1 1 d . . . . .
N1 N 0.11971(13) 0.60954(5) 0.92224(10) 0.0143(3) Uani 1 1 d . . . . .
O5 O 0.47928(13) 0.63559(5) 0.36262(11) 0.0321(4) Uani 1 1 d . . . . .
O3 O 0.75062(14) 0.65326(5) 0.16715(11) 0.0351(4) Uani 1 1 d . . . . .
N2 N 0.16756(13) 0.69105(4) 0.81841(10) 0.0154(3) Uani 1 1 d . . . . .
O4 O 0.53714(14) 0.66173(5) 0.20042(11) 0.0355(4) Uani 1 1 d . . . . .
O1 O 0.85043(15) 0.60166(6) 0.46200(11) 0.0400(4) Uani 1 1 d . . . . .
O2 O 0.91053(14) 0.63658(5) 0.31268(11) 0.0365(4) Uani 1 1 d . . . . .
C1 C 0.30070(15) 0.62371(5) 0.74869(12) 0.0136(4) Uani 1 1 d . . . . .
H1 H 0.2868 0.6356 0.6889 0.016 Uiso 1 1 calc R . . . .
C2 C 0.23873(15) 0.59037(5) 0.75807(12) 0.0130(4) Uani 1 1 d . . . . .
H2 H 0.2760 0.5690 0.7927 0.016 Uiso 1 1 calc R . . . .
O7 O 0.65258(18) 0.56344(5) 0.23252(15) 0.0507(5) Uani 1 1 d . . . . .
C15 C 0.06586(15) 0.53856(5) 0.69212(13) 0.0169(4) Uani 1 1 d . . . . .
C38 C 0.48594(16) 0.66678(5) 0.73849(13) 0.0166(4) Uani 1 1 d . . . . .
C12 C 0.07791(19) 0.68190(6) 0.62685(14) 0.0249(5) Uani 1 1 d . . . . .
H12A H 0.1486 0.6782 0.6091 0.037 Uiso 1 1 calc GR . . . .
H12B H 0.0295 0.6943 0.5790 0.037 Uiso 1 1 calc GR . . . .
H12C H 0.0476 0.6575 0.6394 0.037 Uiso 1 1 calc GR . . . .
C39 C 0.41855(17) 0.69366(6) 0.69217(14) 0.0215(4) Uani 1 1 d . . . . .
H39 H 0.3443 0.6943 0.6977 0.026 Uiso 1 1 calc R . . . .
C16 C 0.05679(18) 0.53030(6) 0.77905(15) 0.0243(5) Uani 1 1 d . . . . .
H16 H 0.0974 0.5443 0.8257 0.029 Uiso 1 1 calc R . . . .
C37 C 0.51412(16) 0.59118(6) 0.78730(15) 0.0210(4) Uani 1 1 d . . . . .
C3 C 0.34121(16) 0.58299(6) 0.99973(14) 0.0216(4) Uani 1 1 d . . . . .
H3A H 0.3524 0.5689 0.9471 0.032 Uiso 1 1 calc GR . . . .
H3B H 0.3799 0.5706 1.0525 0.032 Uiso 1 1 calc GR . . . .
H3C H 0.3686 0.6087 0.9962 0.032 Uiso 1 1 calc GR . . . .
C5 C 0.18045(18) 0.60298(7) 1.11951(13) 0.0252(5) Uani 1 1 d . . . . .
H5A H 0.1953 0.6301 1.1222 0.038 Uiso 1 1 calc GR . . . .
H5B H 0.2323 0.5900 1.1640 0.038 Uiso 1 1 calc GR . . . .
H5C H 0.1071 0.5984 1.1312 0.038 Uiso 1 1 calc GR . . . .
C18 C -0.07214(19) 0.48127(6) 0.73138(17) 0.0309(5) Uani 1 1 d . . . . .
H18 H -0.1188 0.4618 0.7449 0.037 Uiso 1 1 calc R . . . .
O8 O 0.7173(2) 0.70126(5) 0.37327(16) 0.0681(8) Uani 1 1 d . . . . .
C00U C 0.2204(4) 0.55847(12) 0.5825(3) 0.0160(9) Uani 0.8 1 d D U P A 1
C43 C 0.59549(17) 0.66769(6) 0.73191(15) 0.0241(5) Uani 1 1 d . . . . .
H43 H 0.6435 0.6505 0.7654 0.029 Uiso 1 1 calc R . . . .
C9 C 0.26544(18) 0.69046(6) 1.00730(14) 0.0237(4) Uani 1 1 d . . . . .
H9A H 0.1989 0.6810 1.0251 0.035 Uiso 1 1 calc GR . . . .
H9B H 0.3035 0.7066 1.0540 0.035 Uiso 1 1 calc GR . . . .
H9C H 0.3117 0.6692 0.9974 0.035 Uiso 1 1 calc GR . . . .
C17 C -0.0115(2) 0.50163(7) 0.79835(16) 0.0316(5) Uani 1 1 d . . . . .
H17 H -0.0163 0.4961 0.8581 0.038 Uiso 1 1 calc R . . . .
C13 C -0.04788(19) 0.72424(7) 0.74559(17) 0.0335(6) Uani 1 1 d . . . . .
H13A H -0.0850 0.7014 0.7599 0.050 Uiso 1 1 calc GR . . . .
H13B H -0.0875 0.7355 0.6916 0.050 Uiso 1 1 calc GR . . . .
H13C H -0.0445 0.7423 0.7943 0.050 Uiso 1 1 calc GR . . . .
C36 C 0.49394(17) 0.57182(6) 0.70783(15) 0.0243(5) Uani 1 1 d . . . . .
H36 H 0.4339 0.5787 0.6649 0.029 Uiso 1 1 calc R . . . .
C19 C -0.06444(19) 0.48939(7) 0.64451(17) 0.0305(5) Uani 1 1 d . . . . .
H19 H -0.1062 0.4756 0.5981 0.037 Uiso 1 1 calc R . . . .
C20 C 0.00390(18) 0.51760(6) 0.62501(15) 0.0257(5) Uani 1 1 d . . . . .
H20 H 0.0089 0.5228 0.5651 0.031 Uiso 1 1 calc R . . . .
C40 C 0.4587(2) 0.71960(6) 0.63795(15) 0.0301(5) Uani 1 1 d . . . . .
H40 H 0.4118 0.7377 0.6065 0.036 Uiso 1 1 calc R . . . .
C4 C 0.15496(19) 0.53333(6) 1.01094(15) 0.0262(5) Uani 1 1 d . . . . .
H4A H 0.0772 0.5312 1.0111 0.039 Uiso 1 1 calc GR . . . .
H4B H 0.1944 0.5220 1.0649 0.039 Uiso 1 1 calc GR . . . .
H4C H 0.1735 0.5201 0.9594 0.039 Uiso 1 1 calc GR . . . .
C31 C 0.2427(3) 0.58190(10) 0.5145(2) 0.0183(7) Uani 0.8 1 d D U P A 1
H31 H 0.2142 0.6067 0.5096 0.022 Uiso 0.8 1 calc R . P A 1
C10 C 0.1493(2) 0.75926(6) 0.93291(16) 0.0321(5) Uani 1 1 d . . . . .
H10A H 0.1318 0.7759 0.8817 0.048 Uiso 1 1 calc GR . . . .
H10B H 0.1908 0.7733 0.9820 0.048 Uiso 1 1 calc GR . . . .
H10C H 0.0824 0.7500 0.9504 0.048 Uiso 1 1 calc GR . . . .
C14 C 0.1520(2) 0.75753(6) 0.69392(15) 0.0296(5) Uani 1 1 d . . . . .
H14A H 0.1573 0.7757 0.7425 0.044 Uiso 1 1 calc GR . . . .
H14B H 0.1053 0.7677 0.6420 0.044 Uiso 1 1 calc GR . . . .
H14C H 0.2240 0.7528 0.6796 0.044 Uiso 1 1 calc GR . . . .
C11 C 0.3641(2) 0.73807(7) 0.88264(16) 0.0332(6) Uani 1 1 d . . . . .
H11A H 0.4152 0.7175 0.8793 0.050 Uiso 1 1 calc GR . . . .
H11B H 0.3931 0.7550 0.9310 0.050 Uiso 1 1 calc GR . . . .
H11C H 0.3530 0.7520 0.8269 0.050 Uiso 1 1 calc GR . . . .
C7 C -0.03754(19) 0.66720(7) 0.96072(16) 0.0298(5) Uani 1 1 d . . . . .
H7A H -0.0016 0.6690 1.0222 0.045 Uiso 1 1 calc GR . . . .
H7B H -0.1151 0.6714 0.9578 0.045 Uiso 1 1 calc GR . . . .
H7C H -0.0080 0.6863 0.9252 0.045 Uiso 1 1 calc GR . . . .
C8 C -0.08830(17) 0.61723(7) 0.80010(14) 0.0260(5) Uani 1 1 d . . . . .
H8A H -0.0508 0.6330 0.7622 0.039 Uiso 1 1 calc GR . . . .
H8B H -0.1621 0.6265 0.7983 0.039 Uiso 1 1 calc GR . . . .
H8C H -0.0905 0.5912 0.7790 0.039 Uiso 1 1 calc GR . . . .
C42 C 0.6351(2) 0.69341(7) 0.67717(17) 0.0331(5) Uani 1 1 d . . . . .
H42 H 0.7096 0.6933 0.6723 0.040 Uiso 1 1 calc R . . . .
C32 C 0.60131(19) 0.57995(7) 0.84981(19) 0.0347(6) Uani 1 1 d . . . . .
H32 H 0.6152 0.5923 0.9054 0.042 Uiso 1 1 calc R . . . .
C6 C -0.08855(18) 0.58554(7) 0.98110(15) 0.0282(5) Uani 1 1 d . . . . .
H6A H -0.0864 0.5602 0.9564 0.042 Uiso 1 1 calc GR . . . .
H6B H -0.1637 0.5936 0.9772 0.042 Uiso 1 1 calc GR . . . .
H6C H -0.0539 0.5853 1.0431 0.042 Uiso 1 1 calc GR . . . .
C01D C 0.8368(2) 0.60634(8) 0.55055(15) 0.0352(6) Uani 1 1 d . . . . .
H01A H 0.8597 0.6320 0.5706 0.042 Uiso 1 1 calc R . . . .
H01B H 0.8826 0.5880 0.5881 0.042 Uiso 1 1 calc R . . . .
C41 C 0.5664(2) 0.71924(7) 0.62957(17) 0.0351(6) Uani 1 1 d . . . . .
H41 H 0.5933 0.7366 0.5914 0.042 Uiso 1 1 calc R . . . .
C35 C 0.56048(19) 0.54259(7) 0.69053(19) 0.0358(6) Uani 1 1 d . . . . .
H35 H 0.5455 0.5295 0.6360 0.043 Uiso 1 1 calc R . . . .
C27 C 0.2623(3) 0.52217(11) 0.5876(3) 0.0231(8) Uani 0.8 1 d D U P A 1
H27 H 0.2468 0.5057 0.6327 0.028 Uiso 0.8 1 calc R . P A 1
C01H C 0.9679(2) 0.60589(9) 0.35400(18) 0.0458(7) Uani 1 1 d . . . . .
H01C H 1.0448 0.6078 0.3474 0.055 Uiso 1 1 calc R . . . .
H01D H 0.9388 0.5822 0.3259 0.055 Uiso 1 1 calc R . . . .
C01I C 0.5458(2) 0.62260(8) 0.51412(16) 0.0344(6) Uani 1 1 d . . . . .
H01E H 0.5375 0.6295 0.5752 0.041 Uiso 1 1 calc R . . . .
H01F H 0.5213 0.5963 0.5034 0.041 Uiso 1 1 calc R . . . .
C01J C 0.7208(2) 0.60051(7) 0.55998(16) 0.0375(6) Uani 1 1 d . . . . .
H01G H 0.6992 0.5743 0.5442 0.045 Uiso 1 1 calc R . . . .
H01H H 0.7116 0.6048 0.6220 0.045 Uiso 1 1 calc R . . . .
C34 C 0.6483(2) 0.53238(7) 0.7520(2) 0.0471(8) Uani 1 1 d . . . . .
H34 H 0.6947 0.5127 0.7394 0.057 Uiso 1 1 calc R . . . .
C01L C 0.7916(2) 0.74619(7) 0.47793(18) 0.0389(6) Uani 1 1 d . . . . .
H01I H 0.8600 0.7601 0.4782 0.047 Uiso 1 1 calc R . . . .
H01J H 0.7734 0.7464 0.5383 0.047 Uiso 1 1 calc R . . . .
C01M C 0.8521(2) 0.67071(8) 0.18058(18) 0.0401(6) Uani 1 1 d . . . . .
H01K H 0.8498 0.6939 0.2161 0.048 Uiso 1 1 calc R . . . .
H01L H 0.8724 0.6778 0.1231 0.048 Uiso 1 1 calc R . . . .
C29 C 0.3480(3) 0.53324(12) 0.4613(2) 0.0285(7) Uani 0.8 1 d D U P A 1
H29 H 0.3920 0.5247 0.4205 0.034 Uiso 0.8 1 calc R . P A 1
C01O C 0.4115(2) 0.65713(8) 0.29939(17) 0.0360(6) Uani 1 1 d . . . . .
H01M H 0.4240 0.6843 0.3119 0.043 Uiso 1 1 calc R . . . .
H01N H 0.3351 0.6515 0.3027 0.043 Uiso 1 1 calc R . . . .
C01P C 0.4781(2) 0.64843(8) 0.44955(16) 0.0350(6) Uani 1 1 d . . . . .
H01O H 0.4031 0.6489 0.4617 0.042 Uiso 1 1 calc R . . . .
H01P H 0.5072 0.6744 0.4562 0.042 Uiso 1 1 calc R . . . .
C01Q C 0.5621(2) 0.65763(9) 0.11493(16) 0.0419(7) Uani 1 1 d . . . . .
H01Q H 0.5079 0.6709 0.0718 0.050 Uiso 1 1 calc R . . . .
H01R H 0.5613 0.6307 0.0986 0.050 Uiso 1 1 calc R . . . .
C30 C 0.3060(3) 0.56936(10) 0.4538(2) 0.0253(7) Uani 0.8 1 d D U P A 1
H30 H 0.3202 0.5854 0.4076 0.030 Uiso 0.8 1 calc R . P A 1
C01S C 0.9581(2) 0.60553(10) 0.45028(18) 0.0467(7) Uani 1 1 d . . . . .
H01S H 1.0010 0.5844 0.4798 0.056 Uiso 1 1 calc R . . . .
H01T H 0.9877 0.6293 0.4781 0.056 Uiso 1 1 calc R . . . .
C33 C 0.6683(2) 0.55082(7) 0.8313(2) 0.0490(8) Uani 1 1 d . . . . .
H33 H 0.7283 0.5437 0.8740 0.059 Uiso 1 1 calc R . . . .
C01U C 0.5624(2) 0.53856(8) 0.2248(2) 0.0431(6) Uani 1 1 d . . . . .
H01U H 0.4941 0.5530 0.2141 0.052 Uiso 1 1 calc R . . . .
H01V H 0.5645 0.5237 0.2797 0.052 Uiso 1 1 calc R . . . .
C01V C 0.4343(2) 0.64823(8) 0.20853(18) 0.0393(6) Uani 1 1 d . . . . .
H01W H 0.4311 0.6207 0.1988 0.047 Uiso 1 1 calc R . . . .
H01X H 0.3793 0.6602 0.1636 0.047 Uiso 1 1 calc R . . . .
C28 C 0.3263(3) 0.50947(11) 0.5281(3) 0.0315(8) Uani 0.8 1 d D U P A 1
H28 H 0.3551 0.4847 0.5330 0.038 Uiso 0.8 1 calc R . P A 1
C01X C 0.7011(3) 0.76362(8) 0.41239(19) 0.0454(7) Uani 1 1 d . . . . .
H01Y H 0.6379 0.7692 0.4411 0.054 Uiso 1 1 calc R . . . .
H H 0.7256 0.7872 0.3875 0.054 Uiso 1 1 calc R . . . .
C01Y C 0.6374(3) 0.53531(9) 0.0935(2) 0.0582(9) Uani 1 1 d . . . . .
H01Z H 0.5929 0.5537 0.0552 0.070 Uiso 1 1 calc R . . . .
HA H 0.6756 0.5188 0.0567 0.070 Uiso 1 1 calc R . . . .
C01Z C 0.6725(2) 0.67399(9) 0.11375(19) 0.0477(7) Uani 1 1 d . . . . .
H01 H 0.6879 0.6740 0.0525 0.057 Uiso 1 1 calc R . . . .
HB H 0.6743 0.7004 0.1348 0.057 Uiso 1 1 calc R . . . .
C020 C 0.9334(2) 0.64391(9) 0.22788(19) 0.0447(7) Uani 1 1 d . . . . .
H02A H 0.9319 0.6201 0.1942 0.054 Uiso 1 1 calc R . . . .
H02B H 1.0066 0.6549 0.2324 0.054 Uiso 1 1 calc R . . . .
C021 C 0.5705(3) 0.51287(9) 0.1478(2) 0.0604(9) Uani 1 1 d . . . . .
H02C H 0.6065 0.4889 0.1679 0.072 Uiso 1 1 calc R . . . .
H02D H 0.4983 0.5073 0.1138 0.072 Uiso 1 1 calc R . . . .
C022 C 0.7151(3) 0.55463(9) 0.1648(2) 0.0580(9) Uani 1 1 d . . . . .
H02E H 0.7759 0.5377 0.1878 0.070 Uiso 1 1 calc R . . . .
H02F H 0.7444 0.5778 0.1418 0.070 Uiso 1 1 calc R . . . .
C023 C 0.6744(3) 0.73507(8) 0.3434(2) 0.0577(9) Uani 1 1 d . . . . .
H02G H 0.5951 0.7328 0.3275 0.069 Uiso 1 1 calc R . . . .
H02H H 0.7038 0.7427 0.2899 0.069 Uiso 1 1 calc R . . . .
C024 C 0.8007(3) 0.70736(9) 0.4468(2) 0.0720(12) Uani 1 1 d . . . . .
H02I H 0.8721 0.7035 0.4289 0.086 Uiso 1 1 calc R . . . .
H02J H 0.7931 0.6894 0.4946 0.086 Uiso 1 1 calc R . . . .
C26 C 0.226(2) 0.5511(5) 0.5961(14) 0.025(4) Uani 0.2 1 d D U P A 2
C25 C 0.2581(15) 0.5699(5) 0.5260(11) 0.031(4) Uani 0.2 1 d D U P A 2
H25 H 0.2360 0.5952 0.5150 0.037 Uiso 0.2 1 calc R . P A 2
C1AA C 0.3232(14) 0.5524(5) 0.4696(11) 0.042(4) Uani 0.2 1 d D U P A 2
H1AA H 0.3444 0.5648 0.4203 0.051 Uiso 0.2 1 calc R . P A 2
C24 C 0.3521(15) 0.5165(5) 0.4926(13) 0.045(4) Uani 0.2 1 d D U P A 2
H24 H 0.3968 0.5040 0.4575 0.054 Uiso 0.2 1 calc R . P A 2
C23 C 0.3231(14) 0.4963(5) 0.5619(12) 0.047(4) Uani 0.2 1 d D U P A 2
H23 H 0.3464 0.4711 0.5732 0.056 Uiso 0.2 1 calc R . P A 2
C22 C 0.2590(15) 0.5142(4) 0.6143(11) 0.029(4) Uani 0.2 1 d D U P A 2
H22 H 0.2375 0.5013 0.6627 0.035 Uiso 0.2 1 calc R . P A 2

loop_
_atom_site_aniso_label
_atom_site_aniso_U_11
_atom_site_aniso_U_22
_atom_site_aniso_U_33
_atom_site_aniso_U_23
_atom_site_aniso_U_13
_atom_site_aniso_U_12
Fe1 0.01074(13) 0.01188(13) 0.01098(13) -0.00098(10) 0.00164(10) 0.00054(10)
K1 0.0179(2) 0.0231(2) 0.0142(2) 0.00023(16) 0.00054(16) 0.00084(17)
P2 0.0128(2) 0.0149(2) 0.0135(2) -0.00189(18) 0.00102(18) -0.00130(18)
P1 0.0128(2) 0.0174(2) 0.0148(2) -0.00010(19) 0.00068(18) -0.00177(19)
Si3 0.0231(3) 0.0138(3) 0.0170(3) -0.0038(2) 0.0014(2) 0.0007(2)
Si1 0.0160(3) 0.0203(3) 0.0133(3) 0.0030(2) 0.0021(2) 0.0002(2)
Si2 0.0123(3) 0.0258(3) 0.0165(3) -0.0011(2) 0.0035(2) 0.0012(2)
Si4 0.0212(3) 0.0154(3) 0.0177(3) 0.0024(2) -0.0004(2) 0.0037(2)
O6 0.0284(9) 0.0400(10) 0.0242(8) 0.0034(7) 0.0020(7) -0.0053(7)
N1 0.0128(8) 0.0171(8) 0.0131(8) 0.0000(6) 0.0024(6) -0.0003(6)
O5 0.0286(9) 0.0405(10) 0.0259(8) -0.0029(7) 0.0001(7) 0.0032(7)
O3 0.0356(10) 0.0402(10) 0.0298(9) 0.0052(7) 0.0067(7) -0.0016(8)
N2 0.0168(8) 0.0129(8) 0.0159(8) -0.0006(6) 0.0007(6) 0.0017(6)
O4 0.0331(9) 0.0408(10) 0.0307(9) 0.0039(8) -0.0004(7) -0.0011(8)
O1 0.0349(10) 0.0573(12) 0.0255(9) -0.0022(8) -0.0017(7) 0.0057(9)
O2 0.0294(9) 0.0506(11) 0.0300(9) -0.0033(8) 0.0057(7) 0.0073(8)
C1 0.0115(9) 0.0159(9) 0.0134(9) -0.0019(7) 0.0020(7) -0.0001(7)
C2 0.0126(9) 0.0130(9) 0.0133(9) -0.0020(7) 0.0019(7) 0.0015(7)
O7 0.0596(13) 0.0349(10) 0.0613(13) -0.0168(9) 0.0212(11) -0.0142(9)
C15 0.0140(9) 0.0142(9) 0.0220(10) -0.0014(8) 0.0013(8) -0.0001(7)
C38 0.0188(10) 0.0166(9) 0.0146(9) -0.0038(7) 0.0034(8) -0.0042(8)
C12 0.0328(12) 0.0195(10) 0.0188(10) 0.0035(8) -0.0062(9) 0.0006(9)
C39 0.0229(11) 0.0177(10) 0.0234(10) -0.0012(8) 0.0023(8) -0.0015(8)
C16 0.0275(11) 0.0226(11) 0.0234(11) -0.0036(8) 0.0060(9) -0.0073(9)
C37 0.0133(9) 0.0162(10) 0.0325(12) 0.0026(8) 0.0007(8) -0.0015(8)
C3 0.0186(10) 0.0267(11) 0.0186(10) 0.0047(8) 0.0006(8) 0.0034(8)
C5 0.0252(11) 0.0357(12) 0.0145(10) 0.0016(9) 0.0029(8) -0.0004(9)
C18 0.0277(12) 0.0209(11) 0.0462(14) -0.0017(10) 0.0128(11) -0.0092(9)
O8 0.0953(18) 0.0248(10) 0.0658(15) -0.0116(10) -0.0423(13) 0.0036(11)
C00U 0.0121(15) 0.0192(17) 0.0161(18) -0.0056(13) 0.0004(14) -0.0030(13)
C43 0.0194(10) 0.0257(11) 0.0273(11) -0.0024(9) 0.0036(9) -0.0055(9)
C9 0.0285(11) 0.0207(10) 0.0188(10) -0.0037(8) -0.0052(9) 0.0011(9)
C17 0.0395(14) 0.0286(12) 0.0295(12) 0.0003(10) 0.0142(11) -0.0087(10)
C13 0.0269(12) 0.0354(13) 0.0362(13) 0.0099(11) -0.0009(10) 0.0141(10)
C36 0.0170(10) 0.0226(11) 0.0329(12) -0.0010(9) 0.0032(9) 0.0007(8)
C19 0.0280(12) 0.0259(12) 0.0357(13) -0.0078(10) -0.0004(10) -0.0112(10)
C20 0.0266(11) 0.0257(11) 0.0230(11) -0.0025(9) -0.0009(9) -0.0075(9)
C40 0.0416(14) 0.0205(11) 0.0273(12) 0.0026(9) 0.0027(10) -0.0058(10)
C4 0.0293(12) 0.0233(11) 0.0256(11) 0.0069(9) 0.0036(9) -0.0006(9)
C31 0.0170(15) 0.0194(16) 0.0183(14) -0.0035(12) 0.0030(11) -0.0040(12)
C10 0.0487(15) 0.0222(11) 0.0243(11) -0.0063(9) 0.0028(10) 0.0101(10)
C14 0.0443(14) 0.0180(10) 0.0254(11) 0.0052(9) 0.0022(10) 0.0010(10)
C11 0.0377(14) 0.0328(13) 0.0293(12) -0.0120(10) 0.0061(10) -0.0174(11)
C7 0.0233(11) 0.0342(13) 0.0334(13) -0.0064(10) 0.0090(10) 0.0078(10)
C8 0.0155(10) 0.0397(13) 0.0217(11) 0.0011(9) 0.0003(8) 0.0032(9)
C42 0.0277(12) 0.0357(13) 0.0386(14) -0.0039(11) 0.0132(11) -0.0135(10)
C32 0.0262(12) 0.0217(11) 0.0490(15) 0.0010(10) -0.0154(11) -0.0010(9)
C6 0.0182(11) 0.0412(14) 0.0258(11) 0.0019(10) 0.0054(9) -0.0056(9)
C01D 0.0348(13) 0.0452(15) 0.0218(12) 0.0057(10) -0.0063(10) 0.0038(11)
C41 0.0469(15) 0.0287(12) 0.0314(13) 0.0014(10) 0.0114(11) -0.0178(11)
C35 0.0254(12) 0.0256(12) 0.0568(17) -0.0095(11) 0.0076(11) 0.0024(10)
C27 0.0237(16) 0.0234(18) 0.0219(18) -0.0038(13) 0.0027(14) 0.0005(13)
C01H 0.0291(14) 0.070(2) 0.0367(15) -0.0045(14) 0.0008(11) 0.0205(13)
C01I 0.0317(13) 0.0507(15) 0.0219(11) -0.0067(11) 0.0081(10) -0.0133(11)
C01J 0.0494(16) 0.0357(14) 0.0250(12) 0.0035(10) -0.0008(11) -0.0080(12)
C34 0.0221(12) 0.0236(13) 0.092(2) -0.0074(14) -0.0013(14) 0.0068(10)
C01L 0.0397(15) 0.0349(14) 0.0381(14) -0.0058(11) -0.0054(11) -0.0026(11)
C01M 0.0387(15) 0.0483(16) 0.0375(14) 0.0058(12) 0.0185(12) -0.0103(12)
C29 0.0225(15) 0.0333(19) 0.0320(17) -0.0160(15) 0.0117(13) -0.0039(14)
C01O 0.0261(12) 0.0399(14) 0.0401(14) 0.0041(11) 0.0002(11) 0.0067(11)
C01P 0.0321(13) 0.0429(15) 0.0319(13) -0.0103(11) 0.0110(11) -0.0047(11)
C01Q 0.0414(15) 0.0588(18) 0.0217(12) 0.0099(12) -0.0059(11) 0.0019(13)
C30 0.0225(15) 0.0320(17) 0.0225(15) -0.0101(13) 0.0066(12) -0.0111(13)
C01S 0.0318(14) 0.071(2) 0.0357(15) -0.0016(14) -0.0009(11) 0.0177(14)
C33 0.0230(13) 0.0279(13) 0.086(2) 0.0014(14) -0.0219(14) 0.0043(10)
C01U 0.0461(16) 0.0324(14) 0.0499(17) 0.0037(12) 0.0051(13) -0.0018(12)
C01V 0.0275(13) 0.0507(16) 0.0363(14) 0.0034(12) -0.0049(11) 0.0021(12)
C28 0.0332(18) 0.0285(18) 0.034(2) -0.0113(15) 0.0089(16) 0.0012(14)
C01X 0.0544(18) 0.0340(14) 0.0415(15) -0.0063(12) -0.0110(13) 0.0056(13)
C01Y 0.066(2) 0.0471(18) 0.062(2) -0.0149(16) 0.0133(17) 0.0139(16)
C01Z 0.0504(17) 0.0596(19) 0.0321(14) 0.0199(13) 0.0035(12) -0.0002(14)
C020 0.0322(14) 0.0651(19) 0.0398(15) -0.0016(14) 0.0149(12) 0.0009(13)
C021 0.067(2) 0.0374(16) 0.074(2) -0.0117(16) 0.0012(18) -0.0047(15)
C022 0.0538(19) 0.0424(17) 0.083(2) -0.0145(16) 0.0281(18) -0.0021(14)
C023 0.070(2) 0.0336(15) 0.0571(19) -0.0109(14) -0.0283(16) 0.0099(14)
C024 0.091(3) 0.0365(16) 0.070(2) -0.0146(16) -0.044(2) 0.0181(17)
C26 0.024(7) 0.032(6) 0.020(6) -0.011(4) 0.005(5) -0.010(5)
C25 0.029(6) 0.036(6) 0.028(6) -0.009(5) 0.005(5) -0.008(5)
C1AA 0.041(7) 0.049(6) 0.041(6) -0.013(5) 0.020(5) -0.006(5)
C24 0.045(7) 0.051(6) 0.043(6) -0.018(5) 0.016(5) -0.006(5)
C23 0.043(6) 0.053(6) 0.048(6) -0.020(5) 0.018(5) 0.000(5)
C22 0.027(6) 0.032(6) 0.029(6) -0.014(4) 0.007(5) -0.004(4)

loop_
_atom_type_symbol
_atom_type_description
_atom_type_scat_dispersion_real
_atom_type_scat_dispersion_imag
_atom_type_scat_source
C C 0.0033 0.0016 'International Tables Vol C Tables 4.2.6.8 and 6.1.1.4'
H H 0.0000 0.0000 'International Tables Vol C Tables 4.2.6.8 and 6.1.1.4'
Fe Fe 0.3463 0.8444 'International Tables Vol C Tables 4.2.6.8 and 6.1.1.4'
K K 0.2009 0.2494 'International Tables Vol C Tables 4.2.6.8 and 6.1.1.4'
N N 0.0061 0.0033 'International Tables Vol C Tables 4.2.6.8 and 6.1.1.4'
O O 0.0106 0.0060 'International Tables Vol C Tables 4.2.6.8 and 6.1.1.4'
P P 0.1023 0.0942 'International Tables Vol C Tables 4.2.6.8 and 6.1.1.4'
Si Si 0.0817 0.0704 'International Tables Vol C Tables 4.2.6.8 and 6.1.1.4'

loop_
_geom_angle_atom_site_label_1
_geom_angle_atom_site_label_2
_geom_angle_atom_site_label_3
_geom_angle
N1 Fe1 C1 138.33(7)
N1 Fe1 C2 103.06(7)
N2 Fe1 N1 116.33(7)
N2 Fe1 C1 103.94(7)
N2 Fe1 C2 139.85(7)
C1 Fe1 C2 40.55(7)
O6 K1 O5 60.95(5)
O6 K1 O3 163.29(5)
O5 K1 O3 121.67(5)
O4 K1 O6 119.11(5)
O4 K1 O5 61.33(5)
O4 K1 O3 60.35(5)
O4 K1 O2 118.56(5)
O1 K1 O6 59.42(5)
O1 K1 O5 118.59(5)
O1 K1 O3 119.61(6)
O1 K1 O4 175.43(6)
O1 K1 O2 60.44(5)
O2 K1 O6 113.83(5)
O2 K1 O5 168.03(5)
O2 K1 O3 59.89(5)
O7 K1 O6 115.87(6)
O7 K1 O5 94.43(6)
O7 K1 O3 80.81(6)
O7 K1 O4 86.07(6)
O7 K1 O1 98.46(7)
O7 K1 O2 97.51(6)
O8 K1 O6 79.77(7)
O8 K1 O5 86.92(7)
O8 K1 O3 83.85(7)
O8 K1 O4 79.48(6)
O8 K1 O1 95.96(6)
O8 K1 O2 81.42(7)
O8 K1 O7 162.74(7)
C2 P2 C15 105.85(9)
C2 P2 C00U 104.7(2)
C2 P2 C26 100.4(9)
C15 P2 C00U 102.27(17)
C15 P2 C26 94.7(7)
C1 P1 C38 100.08(9)
C1 P1 C37 104.27(9)
C37 P1 C38 98.57(9)
N2 Si3 C9 111.62(9)
N2 Si3 C10 114.15(10)
N2 Si3 C11 113.71(9)
C9 Si3 C10 105.07(10)
C9 Si3 C11 104.98(11)
C11 Si3 C10 106.52(12)
N1 Si1 C3 113.34(9)
N1 Si1 C5 113.59(9)
N1 Si1 C4 114.98(9)
C3 Si1 C5 106.80(10)
C3 Si1 C4 103.42(10)
C4 Si1 C5 103.65(10)
N1 Si2 C7 111.99(10)
N1 Si2 C8 111.74(9)
N1 Si2 C6 114.35(9)
C7 Si2 C8 107.22(11)
C7 Si2 C6 105.61(11)
C8 Si2 C6 105.39(10)
N2 Si4 C12 113.15(9)
N2 Si4 C13 112.81(10)
N2 Si4 C14 114.29(10)
C12 Si4 C13 106.11(11)
C12 Si4 C14 104.49(10)
C13 Si4 C14 105.17(11)
C01I O6 K1 115.09(13)
C01I O6 C01J 111.75(19)
C01J O6 K1 115.75(15)
Si1 N1 Fe1 122.71(9)
Si1 N1 Si2 123.40(10)
Si2 N1 Fe1 113.55(8)
C01O O5 K1 113.83(14)
C01O O5 C01P 112.20(19)
C01P O5 K1 111.02(14)
C01M O3 K1 111.44(14)
C01Z O3 K1 114.92(15)
C01Z O3 C01M 113.1(2)
Si3 N2 Fe1 117.64(9)
Si4 N2 Fe1 122.39(9)
Si4 N2 Si3 119.95(10)
C01Q O4 K1 112.26(15)
C01V O4 K1 109.99(14)
C01V O4 C01Q 113.3(2)
C01D O1 K1 119.04(14)
C01S O1 K1 117.43(15)
C01S O1 C01D 112.6(2)
C01H O2 K1 108.83(16)
C01H O2 C020 113.4(2)
C020 O2 K1 116.68(15)
Fe1 C1 H1 115.1
P1 C1 Fe1 108.79(9)
P1 C1 H1 115.1
C2 C1 Fe1 70.53(10)
C2 C1 P1 123.58(14)
C2 C1 H1 115.1
Fe1 C2 H2 117.7
P2 C2 Fe1 111.25(9)
P2 C2 H2 117.7
C1 C2 Fe1 68.93(10)
C1 C2 P2 114.03(14)
C1 C2 H2 117.7
C01U O7 K1 129.72(17)
C01U O7 C022 109.0(2)
C022 O7 K1 119.96(17)
C16 C15 P2 122.76(15)
C16 C15 C20 118.17(19)
C20 C15 P2 118.57(16)
C39 C38 P1 121.37(16)
C39 C38 C43 118.16(19)
C43 C38 P1 120.40(16)
Si4 C12 H12A 109.5
Si4 C12 H12B 109.5
Si4 C12 H12C 109.5
H12A C12 H12B 109.5
H12A C12 H12C 109.5
H12B C12 H12C 109.5
C38 C39 H39 119.7
C40 C39 C38 120.7(2)
C40 C39 H39 119.7
C15 C16 H16 119.7
C15 C16 C17 120.5(2)
C17 C16 H16 119.7
C36 C37 P1 122.78(16)
C36 C37 C32 118.4(2)
C32 C37 P1 118.78(18)
Si1 C3 H3A 109.5
Si1 C3 H3B 109.5
Si1 C3 H3C 109.5
H3A C3 H3B 109.5
H3A C3 H3C 109.5
H3B C3 H3C 109.5
Si1 C5 H5A 109.5
Si1 C5 H5B 109.5
Si1 C5 H5C 109.5
H5A C5 H5B 109.5
H5A C5 H5C 109.5
H5B C5 H5C 109.5
C17 C18 H18 120.3
C17 C18 C19 119.5(2)
C19 C18 H18 120.3
C023 O8 K1 137.55(17)
C023 O8 C024 109.4(2)
C024 O8 K1 113.04(16)
C31 C00U P2 116.7(3)
C27 C00U P2 125.0(3)
C27 C00U C31 118.3(3)
C38 C43 H43 119.5
C42 C43 C38 120.9(2)
C42 C43 H43 119.5
Si3 C9 H9A 109.5
Si3 C9 H9B 109.5
Si3 C9 H9C 109.5
H9A C9 H9B 109.5
H9A C9 H9C 109.5
H9B C9 H9C 109.5
C16 C17 H17 119.7
C18 C17 C16 120.6(2)
C18 C17 H17 119.7
Si4 C13 H13A 109.5
Si4 C13 H13B 109.5
Si4 C13 H13C 109.5
H13A C13 H13B 109.5
H13A C13 H13C 109.5
H13B C13 H13C 109.5
C37 C36 H36 119.7
C35 C36 C37 120.7(2)
C35 C36 H36 119.7
C18 C19 H19 119.9
C18 C19 C20 120.2(2)
C20 C19 H19 119.9
C15 C20 H20 119.5
C19 C20 C15 121.1(2)
C19 C20 H20 119.5
C39 C40 H40 119.8
C41 C40 C39 120.4(2)
C41 C40 H40 119.8
Si1 C4 H4A 109.5
Si1 C4 H4B 109.5
Si1 C4 H4C 109.5
H4A C4 H4B 109.5
H4A C4 H4C 109.5
H4B C4 H4C 109.5
C00U C31 H31 119.5
C30 C31 C00U 120.9(3)
C30 C31 H31 119.5
Si3 C10 H10A 109.5
Si3 C10 H10B 109.5
Si3 C10 H10C 109.5
H10A C10 H10B 109.5
H10A C10 H10C 109.5
H10B C10 H10C 109.5
Si4 C14 H14A 109.5
Si4 C14 H14B 109.5
Si4 C14 H14C 109.5
H14A C14 H14B 109.5
H14A C14 H14C 109.5
H14B C14 H14C 109.5
Si3 C11 H11A 109.5
Si3 C11 H11B 109.5
Si3 C11 H11C 109.5
H11A C11 H11B 109.5
H11A C11 H11C 109.5
H11B C11 H11C 109.5
Si2 C7 H7A 109.5
Si2 C7 H7B 109.5
Si2 C7 H7C 109.5
H7A C7 H7B 109.5
H7A C7 H7C 109.5
H7B C7 H7C 109.5
Si2 C8 H8A 109.5
Si2 C8 H8B 109.5
Si2 C8 H8C 109.5
H8A C8 H8B 109.5
H8A C8 H8C 109.5
H8B C8 H8C 109.5
C43 C42 H42 119.9
C41 C42 C43 120.1(2)
C41 C42 H42 119.9
C37 C32 H32 119.8
C33 C32 C37 120.4(3)
C33 C32 H32 119.8
Si2 C6 H6A 109.5
Si2 C6 H6B 109.5
Si2 C6 H6C 109.5
H6A C6 H6B 109.5
H6A C6 H6C 109.5
H6B C6 H6C 109.5
O1 C01D H01A 109.6
O1 C01D H01B 109.6
O1 C01D C01J 110.4(2)
H01A C01D H01B 108.1
C01J C01D H01A 109.6
C01J C01D H01B 109.6
C40 C41 C42 119.6(2)
C40 C41 H41 120.2
C42 C41 H41 120.2
C36 C35 H35 119.8
C34 C35 C36 120.4(3)
C34 C35 H35 119.8
C00U C27 H27 119.3
C28 C27 C00U 121.3(4)
C28 C27 H27 119.3
O2 C01H H01C 109.8
O2 C01H H01D 109.8
O2 C01H C01S 109.5(2)
H01C C01H H01D 108.2
C01S C01H H01C 109.8
C01S C01H H01D 109.8
O6 C01I H01E 109.7
O6 C01I H01F 109.7
O6 C01I C01P 109.6(2)
H01E C01I H01F 108.2
C01P C01I H01E 109.7
C01P C01I H01F 109.7
O6 C01J C01D 109.7(2)
O6 C01J H01G 109.7
O6 C01J H01H 109.7
C01D C01J H01G 109.7
C01D C01J H01H 109.7
H01G C01J H01H 108.2
C35 C34 H34 120.2
C33 C34 C35 119.6(2)
C33 C34 H34 120.2
H01I C01L H01J 108.9
C01X C01L H01I 110.8
C01X C01L H01J 110.8
C024 C01L H01I 110.8
C024 C01L H01J 110.8
C024 C01L C01X 104.8(2)
O3 C01M H01K 109.9
O3 C01M H01L 109.9
O3 C01M C020 108.8(2)
H01K C01M H01L 108.3
C020 C01M H01K 109.9
C020 C01M H01L 109.9
C30 C29 H29 119.8
C30 C29 C28 120.4(3)
C28 C29 H29 119.8
O5 C01O H01M 109.7
O5 C01O H01N 109.7
O5 C01O C01V 109.9(2)
H01M C01O H01N 108.2
C01V C01O H01M 109.7
C01V C01O H01N 109.7
O5 C01P C01I 109.5(2)
O5 C01P H01O 109.8
O5 C01P H01P 109.8
C01I C01P H01O 109.8
C01I C01P H01P 109.8
H01O C01P H01P 108.2
O4 C01Q H01Q 110.0
O4 C01Q H01R 110.0
O4 C01Q C01Z 108.5(2)
H01Q C01Q H01R 108.4
C01Z C01Q H01Q 110.0
C01Z C01Q H01R 110.0
C31 C30 H30 120.3
C29 C30 C31 119.5(3)
C29 C30 H30 120.3
O1 C01S C01H 111.2(2)
O1 C01S H01S 109.4
O1 C01S H01T 109.4
C01H C01S H01S 109.4
C01H C01S H01T 109.4
H01S C01S H01T 108.0
C32 C33 H33 119.8
C34 C33 C32 120.5(2)
C34 C33 H33 119.8
O7 C01U H01U 110.4
O7 C01U H01V 110.4
O7 C01U C021 106.6(2)
H01U C01U H01V 108.6
C021 C01U H01U 110.4
C021 C01U H01V 110.4
O4 C01V C01O 109.1(2)
O4 C01V H01W 109.9
O4 C01V H01X 109.9
C01O C01V H01W 109.9
C01O C01V H01X 109.9
H01W C01V H01X 108.3
C27 C28 C29 119.5(3)
C27 C28 H28 120.2
C29 C28 H28 120.2
C01L C01X H01Y 110.8
C01L C01X H 110.8
H01Y C01X H 108.9
C023 C01X C01L 104.8(2)
C023 C01X H01Y 110.8
C023 C01X H 110.8
H01Z C01Y HA 109.4
C021 C01Y H01Z 111.5
C021 C01Y HA 111.5
C021 C01Y C022 101.1(3)
C022 C01Y H01Z 111.5
C022 C01Y HA 111.5
O3 C01Z C01Q 110.7(2)
O3 C01Z H01 109.5
O3 C01Z HB 109.5
C01Q C01Z H01 109.5
C01Q C01Z HB 109.5
H01 C01Z HB 108.1
O2 C020 C01M 110.0(2)
O2 C020 H02A 109.7
O2 C020 H02B 109.7
C01M C020 H02A 109.7
C01M C020 H02B 109.7
H02A C020 H02B 108.2
C01U C021 H02C 111.1
C01U C021 H02D 111.1
C01Y C021 C01U 103.2(2)
C01Y C021 H02C 111.1
C01Y C021 H02D 111.1
H02C C021 H02D 109.1
O7 C022 C01Y 105.0(3)
O7 C022 H02E 110.7
O7 C022 H02F 110.7
C01Y C022 H02E 110.7
C01Y C022 H02F 110.7
H02E C022 H02F 108.8
O8 C023 C01X 109.5(2)
O8 C023 H02G 109.8
O8 C023 H02H 109.8
C01X C023 H02G 109.8
C01X C023 H02H 109.8
H02G C023 H02H 108.2
O8 C024 C01L 108.3(2)
O8 C024 H02I 110.0
O8 C024 H02J 110.0
C01L C024 H02I 110.0
C01L C024 H02J 110.0
H02I C024 H02J 108.4
C25 C26 P2 115.2(11)
C25 C26 C22 119.9(12)
C22 C26 P2 124.9(12)
C26 C25 H25 119.0
C26 C25 C1AA 122.1(14)
C1AA C25 H25 119.0
C25 C1AA H1AA 123.0
C24 C1AA C25 113.9(13)
C24 C1AA H1AA 123.0
C1AA C24 H24 116.7
C1AA C24 C23 126.6(14)
C23 C24 H24 116.7
C24 C23 H23 121.2
C24 C23 C22 117.5(15)
C22 C23 H23 121.2
C26 C22 H22 120.0
C23 C22 C26 120.0(14)
C23 C22 H22 120.0

loop_
_geom_bond_atom_site_label_1
_geom_bond_atom_site_label_2
_geom_bond_distance
Fe1 N1 2.0090(16)
Fe1 N2 1.9999(16)
Fe1 C1 2.0637(19)
Fe1 C2 2.0851(18)
K1 O6 2.8134(17)
K1 O5 2.8171(17)
K1 O3 2.8326(17)
K1 O4 2.7902(18)
K1 O1 2.7870(18)
K1 O2 2.8073(18)
K1 O7 2.7526(19)
K1 O8 2.670(2)
P2 C2 1.8139(19)
P2 C15 1.823(2)
P2 C00U 1.846(3)
P2 C26 1.873(13)
P1 C1 1.8205(19)
P1 C38 1.846(2)
P1 C37 1.842(2)
Si3 N2 1.7140(17)
Si3 C9 1.864(2)
Si3 C10 1.888(2)
Si3 C11 1.881(2)
Si1 N1 1.7039(16)
Si1 C3 1.880(2)
Si1 C5 1.892(2)
Si1 C4 1.888(2)
Si2 N1 1.7086(17)
Si2 C7 1.874(2)
Si2 C8 1.880(2)
Si2 C6 1.890(2)
Si4 N2 1.7114(17)
Si4 C12 1.872(2)
Si4 C13 1.885(2)
Si4 C14 1.888(2)
O6 C01I 1.406(3)
O6 C01J 1.412(3)
O5 C01O 1.409(3)
O5 C01P 1.413(3)
O3 C01M 1.403(3)
O3 C01Z 1.385(3)
O4 C01Q 1.406(3)
O4 C01V 1.403(3)
O1 C01D 1.407(3)
O1 C01S 1.400(3)
O2 C01H 1.401(3)
O2 C020 1.403(3)
C1 H1 1.0000
C1 C2 1.438(3)
C2 H2 1.0000
O7 C01U 1.427(3)
O7 C022 1.436(4)
C15 C16 1.389(3)
C15 C20 1.401(3)
C38 C39 1.393(3)
C38 C43 1.397(3)
C12 H12A 0.9800
C12 H12B 0.9800
C12 H12C 0.9800
C39 H39 0.9500
C39 C40 1.391(3)
C16 H16 0.9500
C16 C17 1.394(3)
C37 C36 1.388(3)
C37 C32 1.393(3)
C3 H3A 0.9800
C3 H3B 0.9800
C3 H3C 0.9800
C5 H5A 0.9800
C5 H5B 0.9800
C5 H5C 0.9800
C18 H18 0.9500
C18 C17 1.381(3)
C18 C19 1.383(4)
O8 C023 1.365(3)
O8 C024 1.427(4)
C00U C31 1.399(4)
C00U C27 1.390(4)
C43 H43 0.9500
C43 C42 1.388(3)
C9 H9A 0.9800
C9 H9B 0.9800
C9 H9C 0.9800
C17 H17 0.9500
C13 H13A 0.9800
C13 H13B 0.9800
C13 H13C 0.9800
C36 H36 0.9500
C36 C35 1.386(3)
C19 H19 0.9500
C19 C20 1.384(3)
C20 H20 0.9500
C40 H40 0.9500
C40 C41 1.380(4)
C4 H4A 0.9800
C4 H4B 0.9800
C4 H4C 0.9800
C31 H31 0.9500
C31 C30 1.393(4)
C10 H10A 0.9800
C10 H10B 0.9800
C10 H10C 0.9800
C14 H14A 0.9800
C14 H14B 0.9800
C14 H14C 0.9800
C11 H11A 0.9800
C11 H11B 0.9800
C11 H11C 0.9800
C7 H7A 0.9800
C7 H7B 0.9800
C7 H7C 0.9800
C8 H8A 0.9800
C8 H8B 0.9800
C8 H8C 0.9800
C42 H42 0.9500
C42 C41 1.384(4)
C32 H32 0.9500
C32 C33 1.392(4)
C6 H6A 0.9800
C6 H6B 0.9800
C6 H6C 0.9800
C01D H01A 0.9900
C01D H01B 0.9900
C01D C01J 1.502(4)
C41 H41 0.9500
C35 H35 0.9500
C35 C34 1.379(4)
C27 H27 0.9500
C27 C28 1.386(5)
C01H H01C 0.9900
C01H H01D 0.9900
C01H C01S 1.503(4)
C01I H01E 0.9900
C01I H01F 0.9900
C01I C01P 1.509(4)
C01J H01G 0.9900
C01J H01H 0.9900
C34 H34 0.9500
C34 C33 1.371(4)
C01L H01I 0.9900
C01L H01J 0.9900
C01L C01X 1.522(4)
C01L C024 1.471(4)
C01M H01K 0.9900
C01M H01L 0.9900
C01M C020 1.496(4)
C29 H29 0.9500
C29 C30 1.385(5)
C29 C28 1.390(6)
C01O H01M 0.9900
C01O H01N 0.9900
C01O C01V 1.502(4)
C01P H01O 0.9900
C01P H01P 0.9900
C01Q H01Q 0.9900
C01Q H01R 0.9900
C01Q C01Z 1.506(4)
C30 H30 0.9500
C01S H01S 0.9900
C01S H01T 0.9900
C33 H33 0.9500
C01U H01U 0.9900
C01U H01V 0.9900
C01U C021 1.511(4)
C01V H01W 0.9900
C01V H01X 0.9900
C28 H28 0.9500
C01X H01Y 0.9900
C01X H 0.9900
C01X C023 1.466(4)
C01Y H01Z 0.9900
C01Y HA 0.9900
C01Y C021 1.505(5)
C01Y C022 1.509(5)
C01Z H01 0.9900
C01Z HB 0.9900
C020 H02A 0.9900
C020 H02B 0.9900
C021 H02C 0.9900
C021 H02D 0.9900
C022 H02E 0.9900
C022 H02F 0.9900
C023 H02G 0.9900
C023 H02H 0.9900
C024 H02I 0.9900
C024 H02J 0.9900
C26 C25 1.381(15)
C26 C22 1.388(15)
C25 H25 0.9500
C25 C1AA 1.425(15)
C1AA H1AA 0.9500
C1AA C24 1.359(17)
C24 H24 0.9500
C24 C23 1.379(16)
C23 H23 0.9500
C23 C22 1.381(14)
C22 H22 0.9500
